data_7017323
loop_
_publ_author_name
'Fujinami, Takeshi'
'Nishi, Koshiro'
'Matsumoto, Naohide'
'Iijima, Seiichiro'
'Halcrow, Malcolm A.'
'Sunatsuki, Yukinari'
'Kojima, Masaaki'

_publ_section_title
;
 1D and 2D assembly structures by imidazolechloride hydrogen bonds of
 iron(ii) complexes [Fe(II)(HL(n-Pr))(3)]Cl&#x00B7;Y (HL(n-Pr) =
 2-methylimidazol-4-yl-methylideneamino-n-propyl; Y = AsF(6), BF(4)) and
 their spin states.
;
_journal_issue 45
_journal_name_full 'Dalton transactions (Cambridge, England : 2003)'
_journal_page_first 12301
_journal_page_last 12309
_journal_paper_doi 10.1039/c1dt11063b
_journal_volume 40
_journal_year 2011
_chemical_formula_moiety 'C24 H39 As Cl F6 Fe N9 '
_chemical_formula_sum 'C24 H39 As Cl F6 Fe N9'
_chemical_formula_weight 733.84
_space_group_IT_number 2
_symmetry_cell_setting triclinic
_symmetry_Int_Tables_number 2
_symmetry_space_group_name_Hall '-P 1'
_symmetry_space_group_name_H-M 'P -1'
_cell_angle_alpha 86.77(3)
_cell_angle_beta 72.56(3)
_cell_angle_gamma 79.80(2)
_cell_formula_units_Z 2
_cell_length_a 10.570(7)
_cell_length_b 12.917(8)
_cell_length_c 13.155(11)
_cell_measurement_reflns_used 7430
_cell_measurement_temperature 296.1
_cell_measurement_theta_max 27.5
_cell_measurement_theta_min 3.2
_cell_volume 1686(2)
_computing_cell_refinement PROCESS-AUTO
_computing_data_collection PROCESS-AUTO
_computing_data_reduction CrystalStructure
_computing_publication_material 'CrystalStructure 3.8'
_computing_structure_refinement CRYSTALS
_computing_structure_solution SIR92
_diffrn_ambient_temperature 296.1
_diffrn_detector_area_resol_mean 10.00
_diffrn_measured_fraction_theta_full 0.989
_diffrn_measured_fraction_theta_max 0.989
_diffrn_measurement_device_type 'Rigaku RAXIS-RAPID'
_diffrn_measurement_method \w
_diffrn_radiation_type 'Mo K\a'
_diffrn_radiation_wavelength 0.71075
_diffrn_reflns_av_R_equivalents 0.093
_diffrn_reflns_limit_h_max 13
_diffrn_reflns_limit_h_min -13
_diffrn_reflns_limit_k_max 16
_diffrn_reflns_limit_k_min -15
_diffrn_reflns_limit_l_max 17
_diffrn_reflns_limit_l_min -17
_diffrn_reflns_number 16700
_diffrn_reflns_theta_full 27.48
_diffrn_reflns_theta_max 27.48
_exptl_absorpt_coefficient_mu 1.562
_exptl_absorpt_correction_T_max 0.762
_exptl_absorpt_correction_T_min 0.305
_exptl_absorpt_correction_type multi-scan
_exptl_absorpt_process_details
;
Higashi, T. (1995). Program for Absorption Correction.
Rigaku Corporation, Tokyo, Japan.
;
_exptl_crystal_colour orange
_exptl_crystal_density_diffrn 1.445
_exptl_crystal_density_method 'not measured'
_exptl_crystal_description block
_exptl_crystal_F_000 752.00
_exptl_crystal_size_max 0.32
_exptl_crystal_size_mid 0.29
_exptl_crystal_size_min 0.17
_refine_diff_density_max 2.24
_refine_diff_density_min -0.91
_refine_ls_extinction_method none
_refine_ls_goodness_of_fit_ref 1.001
_refine_ls_hydrogen_treatment refall
_refine_ls_number_parameters 418
_refine_ls_number_reflns 4435
_refine_ls_R_factor_gt 0.0852
_refine_ls_shift/su_max 0.0000
_refine_ls_structure_factor_coef Fsqd
_refine_ls_weighting_details 'w = 1/[0.0047Fo^2^ + 1.0000\s(Fo^2^)]/(4Fo^2^)'
_refine_ls_weighting_scheme calc
_refine_ls_wR_factor_ref 0.2319
_reflns_number_gt 2957
_reflns_number_total 7669
_reflns_threshold_expression F^2^>2.0\s(F^2^)
_cod_data_source_file c1dt11063b.txt
_cod_data_source_block '_FeHLAsF6'
_cod_original_formula_sum 'C24 H39 As Cl F6 Fe N9 '
_cod_database_code 7017323

loop_
_symmetry_equiv_pos_site_id
_symmetry_equiv_pos_as_xyz
1 +X,+Y,+Z
2 -X,-Y,-Z

loop_
_atom_site_label
_atom_site_type_symbol
_atom_site_fract_x
_atom_site_fract_y
_atom_site_fract_z
_atom_site_U_iso_or_equiv
_atom_site_adp_type
_atom_site_occupancy
_atom_site_symmetry_multiplicity
_atom_site_calc_flag
_atom_site_refinement_flags
As(1) As 0.27001(12) 0.73302(9) 0.58584(9) 0.0866(4) Uani 1.00 1 d .
Fe(1) Fe 0.89089(12) 0.73940(8) 0.25240(9) 0.0526(3) Uani 1.00 1 d .
Cl(1) Cl 0.6764(2) 0.86524(16) 0.81899(17) 0.0640(6) Uani 1.00 1 d .
F(1) F 0.1815(11) 0.6643(9) 0.5355(7) 0.210(5) Uani 1.00 1 d .
F(2) F 0.3804(9) 0.6259(5) 0.5985(8) 0.160(3) Uani 1.00 1 d .
F(3) F 0.3711(9) 0.7520(8) 0.4667(6) 0.174(3) Uani 1.00 1 d .
F(4) F 0.3531(9) 0.8022(6) 0.6409(8) 0.165(3) Uani 1.00 1 d .
F(5) F 0.1728(11) 0.8428(8) 0.5726(11) 0.233(5) Uani 1.00 1 d .
F(6) F 0.1721(9) 0.7107(8) 0.7069(6) 0.178(4) Uani 1.00 1 d .
N(1) N 0.7248(7) 0.7663(6) 0.5968(5) 0.071(2) Uani 1.00 1 d .
N(2) N 0.8005(7) 0.7549(5) 0.4241(5) 0.059(2) Uani 1.00 1 d .
N(3) N 0.7484(6) 0.6294(4) 0.2881(5) 0.056(2) Uani 1.00 1 d .
N(4) N 1.1875(7) 0.9358(6) 0.2390(6) 0.074(2) Uani 1.00 1 d .
N(5) N 1.0430(7) 0.8317(5) 0.2432(5) 0.059(2) Uani 1.00 1 d .
N(6) N 1.0543(7) 0.6246(5) 0.2937(5) 0.062(2) Uani 1.00 1 d .
N(7) N 0.5855(7) 0.9731(5) 0.1723(6) 0.074(2) Uani 1.00 1 d .
N(8) N 0.7439(7) 0.8586(5) 0.2095(5) 0.060(2) Uani 1.00 1 d .
N(9) N 0.9480(7) 0.7241(5) 0.0755(5) 0.059(2) Uani 1.00 1 d .
C(1) C 0.6709(10) 0.6908(8) 0.5679(7) 0.076(3) Uani 1.00 1 d .
C(2) C 0.8051(9) 0.8030(6) 0.5076(7) 0.065(2) Uani 1.00 1 d .
C(3) C 0.8831(10) 0.8908(7) 0.5061(7) 0.087(3) Uani 1.00 1 d .
C(4) C 0.7180(8) 0.6829(6) 0.4614(6) 0.059(2) Uani 1.00 1 d .
C(5) C 0.6905(9) 0.6200(6) 0.3857(7) 0.063(3) Uani 1.00 1 d .
C(6) C 0.7112(10) 0.5703(7) 0.2135(8) 0.081(3) Uani 1.00 1 d .
C(7) C 0.5705(14) 0.6327(10) 0.1976(11) 0.132(5) Uani 1.00 1 d .
C(8) C 0.5152(14) 0.5800(14) 0.1288(13) 0.166(7) Uani 1.00 1 d .
C(9) C 1.2367(9) 0.8427(7) 0.2753(8) 0.078(3) Uani 1.00 1 d .
C(10) C 1.0719(9) 0.9287(6) 0.2195(6) 0.062(2) Uani 1.00 1 d .
C(11) C 0.9906(11) 1.0158(7) 0.1803(9) 0.091(3) Uani 1.00 1 d .
C(12) C 1.1476(9) 0.7772(6) 0.2768(7) 0.064(2) Uani 1.00 1 d .
C(13) C 1.1429(9) 0.6670(6) 0.3084(7) 0.065(2) Uani 1.00 1 d .
C(14) C 1.0506(10) 0.5147(6) 0.3311(7) 0.073(3) Uani 1.00 1 d .
C(15) C 1.0769(11) 0.4396(7) 0.2421(9) 0.096(4) Uani 1.00 1 d .
C(16) C 1.2147(12) 0.4292(7) 0.1658(10) 0.109(4) Uani 1.00 1 d .
C(17) C 0.6619(10) 0.9305(7) 0.0787(7) 0.074(3) Uani 1.00 1 d .
C(18) C 0.6342(8) 0.9303(6) 0.2505(7) 0.059(2) Uani 1.00 1 d .
C(19) C 0.5722(9) 0.9575(6) 0.3642(7) 0.077(3) Uani 1.00 1 d .
C(20) C 0.7601(8) 0.8585(6) 0.1009(6) 0.062(2) Uani 1.00 1 d .
C(21) C 0.8704(9) 0.7872(6) 0.0345(6) 0.062(2) Uani 1.00 1 d .
C(22) C 1.0591(9) 0.6545(7) 0.0050(7) 0.075(3) Uani 1.00 1 d .
C(23) C 1.1919(10) 0.6823(8) 0.0001(8) 0.093(3) Uani 1.00 1 d .
C(24) C 1.2174(11) 0.7881(9) -0.0469(9) 0.110(4) Uani 1.00 1 d .
H(1) H 0.7095 0.7913 0.6667 0.086 Uiso 1.00 1 c R
H(2) H 1.2276 0.9973 0.2286 0.092 Uiso 1.00 1 c R
H(3) H 0.5084 1.0266 0.1827 0.090 Uiso 1.00 1 c R
H(4) H 0.6114 0.6494 0.6140 0.090 Uiso 1.00 1 c R
H(5) H 0.8294 0.9560 0.4976 0.109 Uiso 1.00 1 c R
H(6) H 0.9641 0.8812 0.4488 0.109 Uiso 1.00 1 c R
H(7) H 0.9038 0.8907 0.5716 0.109 Uiso 1.00 1 c R
H(8) H 0.6304 0.5710 0.4091 0.079 Uiso 1.00 1 c R
H(9) H 0.7787 0.5632 0.1466 0.101 Uiso 1.00 1 c R
H(10) H 0.6979 0.5025 0.2421 0.101 Uiso 1.00 1 c R
H(11) H 0.5048 0.6396 0.2655 0.170 Uiso 1.00 1 c R
H(12) H 0.5856 0.7005 0.1702 0.170 Uiso 1.00 1 c R
H(13) H 0.5511 0.6039 0.0580 0.209 Uiso 1.00 1 c R
H(14) H 0.4198 0.5963 0.1490 0.208 Uiso 1.00 1 c R
H(15) H 0.5423 0.5061 0.1322 0.209 Uiso 1.00 1 c R
H(16) H 1.3176 0.8257 0.2948 0.098 Uiso 1.00 1 c R
H(17) H 0.9281 1.0548 0.2388 0.109 Uiso 1.00 1 c R
H(18) H 0.9433 0.9888 0.1396 0.109 Uiso 1.00 1 c R
H(19) H 1.0476 1.0604 0.1368 0.109 Uiso 1.00 1 c R
H(20) H 1.2076 0.6299 0.3399 0.079 Uiso 1.00 1 c R
H(21) H 1.1151 0.4942 0.3686 0.086 Uiso 1.00 1 c R
H(22) H 0.9631 0.5118 0.3777 0.086 Uiso 1.00 1 c R
H(23) H 1.0629 0.3717 0.2701 0.116 Uiso 1.00 1 c R
H(24) H 1.0155 0.4643 0.2026 0.116 Uiso 1.00 1 c R
H(25) H 1.2169 0.4806 0.1110 0.124 Uiso 1.00 1 c R
H(26) H 1.2411 0.3609 0.1351 0.124 Uiso 1.00 1 c R
H(27) H 1.2749 0.4398 0.2039 0.124 Uiso 1.00 1 c R
H(28) H 0.6507 0.9473 0.0103 0.091 Uiso 1.00 1 c R
H(29) H 0.6109 1.0131 0.3804 0.091 Uiso 1.00 1 c R
H(30) H 0.5887 0.8979 0.4070 0.091 Uiso 1.00 1 c R
H(31) H 0.4780 0.9795 0.3782 0.091 Uiso 1.00 1 c R
H(32) H 0.8854 0.7879 -0.0404 0.075 Uiso 1.00 1 c R
H(33) H 1.0567 0.5832 0.0266 0.089 Uiso 1.00 1 c R
H(34) H 1.0499 0.6634 -0.0647 0.089 Uiso 1.00 1 c R
H(35) H 1.1960 0.6823 0.0713 0.106 Uiso 1.00 1 c R
H(36) H 1.2621 0.6308 -0.0400 0.106 Uiso 1.00 1 c R
H(37) H 1.2594 0.7808 -0.1214 0.131 Uiso 1.00 1 c R
H(38) H 1.2722 0.8188 -0.0157 0.131 Uiso 1.00 1 c R
H(39) H 1.1321 0.8319 -0.0343 0.131 Uiso 1.00 1 c R

loop_
_atom_site_aniso_label
_atom_site_aniso_U_11
_atom_site_aniso_U_22
_atom_site_aniso_U_33
_atom_site_aniso_U_12
_atom_site_aniso_U_13
_atom_site_aniso_U_23
As(1) 0.0954(9) 0.0862(8) 0.0836(8) -0.0240(6) -0.0300(6) 0.0030(6)
Fe(1) 0.0610(7) 0.0517(6) 0.0498(7) -0.0119(5) -0.0212(6) -0.0035(5)
Cl(1) 0.0772(15) 0.0579(12) 0.0609(14) -0.0107(10) -0.0255(11) -0.0080(10)
F(1) 0.225(10) 0.315(13) 0.143(8) -0.156(10) -0.058(7) -0.052(7)
F(2) 0.173(7) 0.094(4) 0.223(9) -0.027(4) -0.075(7) 0.029(5)
F(3) 0.157(7) 0.242(9) 0.110(6) -0.070(7) -0.010(5) 0.055(6)
F(4) 0.179(7) 0.139(6) 0.221(9) -0.075(5) -0.092(7) -0.028(5)
F(5) 0.205(10) 0.166(8) 0.328(15) 0.069(7) -0.133(10) -0.002(8)
F(6) 0.167(7) 0.288(11) 0.093(5) -0.119(8) -0.014(5) 0.011(6)
N(1) 0.082(5) 0.090(5) 0.043(4) -0.017(4) -0.021(4) -0.010(3)
N(2) 0.071(4) 0.058(3) 0.053(4) -0.015(3) -0.024(3) -0.004(3)
N(3) 0.063(4) 0.063(4) 0.051(4) -0.020(3) -0.022(3) -0.004(3)
N(4) 0.074(5) 0.072(5) 0.085(5) -0.030(4) -0.026(4) -0.010(4)
N(5) 0.075(4) 0.054(4) 0.051(4) -0.013(3) -0.021(3) -0.002(3)
N(6) 0.064(4) 0.056(4) 0.069(5) -0.012(3) -0.022(3) 0.002(3)
N(7) 0.078(5) 0.073(4) 0.073(5) 0.003(4) -0.034(4) -0.003(4)
N(8) 0.075(4) 0.058(4) 0.051(4) -0.016(3) -0.022(3) -0.001(3)
N(9) 0.069(4) 0.058(4) 0.055(4) -0.014(3) -0.020(3) -0.009(3)
C(1) 0.077(6) 0.090(6) 0.058(6) -0.014(5) -0.016(5) 0.007(5)
C(2) 0.080(6) 0.063(5) 0.050(5) 0.007(4) -0.026(5) -0.014(4)
C(3) 0.108(8) 0.093(7) 0.070(7) -0.033(6) -0.028(6) -0.022(5)
C(4) 0.059(5) 0.068(5) 0.048(5) -0.007(4) -0.014(4) -0.001(4)
C(5) 0.071(6) 0.058(5) 0.069(6) -0.018(4) -0.030(5) 0.000(4)
C(6) 0.097(7) 0.079(6) 0.077(7) -0.024(5) -0.034(6) -0.016(5)
C(7) 0.146(11) 0.139(10) 0.141(12) 0.000(9) -0.092(10) -0.057(9)
C(8) 0.108(11) 0.238(18) 0.175(16) -0.039(11) -0.060(10) -0.056(13)
C(9) 0.066(6) 0.070(6) 0.108(8) -0.017(5) -0.035(5) -0.015(5)
C(10) 0.075(6) 0.064(5) 0.052(5) -0.019(4) -0.022(4) -0.001(4)
C(11) 0.104(8) 0.067(6) 0.102(8) -0.026(5) -0.025(6) 0.010(5)
C(12) 0.072(6) 0.067(5) 0.060(5) -0.003(4) -0.032(4) -0.011(4)
C(13) 0.061(5) 0.065(5) 0.070(6) -0.004(4) -0.025(4) 0.004(4)
C(14) 0.086(7) 0.059(5) 0.071(6) 0.000(4) -0.024(5) 0.002(4)
C(15) 0.111(9) 0.063(6) 0.116(9) -0.027(6) -0.033(7) 0.010(6)
C(16) 0.126(9) 0.053(5) 0.131(10) -0.007(6) -0.019(8) 0.002(5)
C(17) 0.088(6) 0.078(6) 0.061(6) -0.000(5) -0.034(5) -0.006(5)
C(18) 0.057(5) 0.060(5) 0.062(5) -0.013(4) -0.016(4) -0.005(4)
C(19) 0.083(6) 0.070(5) 0.073(6) -0.005(5) -0.021(5) -0.011(4)
C(20) 0.072(5) 0.064(5) 0.052(5) -0.007(4) -0.025(4) -0.001(4)
C(21) 0.079(6) 0.071(5) 0.037(4) -0.023(5) -0.013(4) -0.007(4)
C(22) 0.080(6) 0.072(6) 0.072(6) -0.013(5) -0.016(5) -0.018(5)
C(23) 0.086(7) 0.108(8) 0.071(7) 0.016(6) -0.019(5) -0.023(6)
C(24) 0.109(9) 0.122(9) 0.096(9) -0.043(7) -0.015(7) 0.008(7)

loop_
_atom_type_symbol
_atom_type_description
_atom_type_scat_dispersion_real
_atom_type_scat_dispersion_imag
_atom_type_scat_source
C C 0.003 0.002
;
International Tables for Crystallography
(1992, Vol. C, Tables 4.2.6.8 and 6.1.1.4)
;
H H 0.000 0.000
;
International Tables for Crystallography
(1992, Vol. C, Table 6.1.1.4)
;
N N 0.006 0.003
;
International Tables for Crystallography
(1992, Vol. C, Tables 4.2.6.8 and 6.1.1.4)
;
Fe Fe 0.346 0.844
;
International Tables for Crystallography
(1992, Vol. C, Tables 4.2.6.8 and 6.1.1.4)
;
Cl Cl 0.148 0.159
;
International Tables for Crystallography
(1992, Vol. C, Tables 4.2.6.8 and 6.1.1.4)
;
As As 0.050 2.006
;
International Tables for Crystallography
(1992, Vol. C, Tables 4.2.6.8 and 6.1.1.4)
;
F F 0.017 0.010
;
International Tables for Crystallography
(1992, Vol. C, Tables 4.2.6.8 and 6.1.1.4)
;

loop_
_geom_angle_atom_site_label_1
_geom_angle_atom_site_label_2
_geom_angle_atom_site_label_3
_geom_angle
_geom_angle_publ_flag
F(1) As(1) F(2) 93.3(5) yes
F(1) As(1) F(3) 91.9(5) yes
F(1) As(1) F(4) 177.6(4) yes
F(1) As(1) F(5) 91.0(6) yes
F(1) As(1) F(6) 88.6(5) yes
F(2) As(1) F(3) 88.7(4) yes
F(2) As(1) F(4) 87.4(4) yes
F(2) As(1) F(5) 175.2(5) yes
F(2) As(1) F(6) 89.4(4) yes
F(3) As(1) F(4) 90.4(5) yes
F(3) As(1) F(5) 89.0(5) yes
F(3) As(1) F(6) 178.0(4) yes
F(4) As(1) F(5) 88.4(5) yes
F(4) As(1) F(6) 89.1(5) yes
F(5) As(1) F(6) 92.9(5) yes
N(2) Fe(1) N(3) 77.0(2) yes
N(2) Fe(1) N(5) 95.4(2) yes
N(2) Fe(1) N(6) 85.0(2) yes
N(2) Fe(1) N(8) 96.1(2) yes
N(2) Fe(1) N(9) 170.3(3) yes
N(3) Fe(1) N(5) 168.5(2) yes
N(3) Fe(1) N(6) 94.3(2) yes
N(3) Fe(1) N(8) 90.1(2) yes
N(3) Fe(1) N(9) 95.9(2) yes
N(5) Fe(1) N(6) 76.4(2) yes
N(5) Fe(1) N(8) 99.3(2) yes
N(5) Fe(1) N(9) 92.5(2) yes
N(6) Fe(1) N(8) 175.6(2) yes
N(6) Fe(1) N(9) 102.3(2) yes
N(8) Fe(1) N(9) 77.2(2) yes
C(1) N(1) C(2) 107.4(8) yes
Fe(1) N(2) C(2) 142.6(6) yes
Fe(1) N(2) C(4) 110.5(5) yes
C(2) N(2) C(4) 106.5(7) yes
Fe(1) N(3) C(5) 113.9(6) yes
Fe(1) N(3) C(6) 128.2(5) yes
C(5) N(3) C(6) 117.9(7) yes
C(9) N(4) C(10) 109.3(8) yes
Fe(1) N(5) C(10) 141.9(6) yes
Fe(1) N(5) C(12) 112.4(5) yes
C(10) N(5) C(12) 105.6(8) yes
Fe(1) N(6) C(13) 113.1(5) yes
Fe(1) N(6) C(14) 128.0(6) yes
C(13) N(6) C(14) 116.8(8) yes
C(17) N(7) C(18) 109.9(7) yes
Fe(1) N(8) C(18) 143.0(6) yes
Fe(1) N(8) C(20) 111.4(4) yes
C(18) N(8) C(20) 105.4(7) yes
Fe(1) N(9) C(21) 112.6(5) yes
Fe(1) N(9) C(22) 129.1(6) yes
C(21) N(9) C(22) 118.2(7) yes
N(1) C(1) C(4) 107.3(8) yes
N(1) C(2) N(2) 110.2(8) yes
N(1) C(2) C(3) 123.8(8) yes
N(2) C(2) C(3) 126.0(7) yes
N(2) C(4) C(1) 108.7(8) yes
N(2) C(4) C(5) 118.7(7) yes
C(1) C(4) C(5) 132.5(9) yes
N(3) C(5) C(4) 119.4(8) yes
N(3) C(6) C(7) 108.3(8) yes
C(6) C(7) C(8) 115.1(10) yes
N(4) C(9) C(12) 105.9(9) yes
N(4) C(10) N(5) 109.9(7) yes
N(4) C(10) C(11) 123.9(8) yes
N(5) C(10) C(11) 126.2(9) yes
N(5) C(12) C(9) 109.4(7) yes
N(5) C(12) C(13) 117.7(8) yes
C(9) C(12) C(13) 132.9(9) yes
N(6) C(13) C(12) 119.0(9) yes
N(6) C(14) C(15) 112.6(7) yes
C(14) C(15) C(16) 114.5(10) yes
N(7) C(17) C(20) 106.0(9) yes
N(7) C(18) N(8) 109.4(7) yes
N(7) C(18) C(19) 124.1(7) yes
N(8) C(18) C(19) 126.5(8) yes
N(8) C(20) C(17) 109.3(7) yes
N(8) C(20) C(21) 118.5(7) yes
C(17) C(20) C(21) 132.3(8) yes
N(9) C(21) C(20) 120.3(7) yes
N(9) C(22) C(23) 111.9(8) yes
C(22) C(23) C(24) 116.1(9) yes

loop_
_geom_bond_atom_site_label_1
_geom_bond_atom_site_label_2
_geom_bond_distance
_geom_bond_publ_flag
As(1) F(1) 1.684(13) yes
As(1) F(2) 1.680(8) yes
As(1) F(3) 1.645(8) yes
As(1) F(4) 1.681(11) yes
As(1) F(5) 1.631(10) yes
As(1) F(6) 1.660(7) yes
Fe(1) N(2) 2.178(6) yes
Fe(1) N(3) 2.183(7) yes
Fe(1) N(5) 2.138(7) yes
Fe(1) N(6) 2.245(7) yes
Fe(1) N(8) 2.164(7) yes
Fe(1) N(9) 2.233(7) yes
N(1) C(1) 1.337(14) yes
N(1) C(2) 1.343(11) yes
N(2) C(2) 1.309(12) yes
N(2) C(4) 1.359(11) yes
N(3) C(5) 1.256(11) yes
N(3) C(6) 1.457(14) yes
N(4) C(9) 1.344(12) yes
N(4) C(10) 1.340(14) yes
N(5) C(10) 1.339(11) yes
N(5) C(12) 1.377(12) yes
N(6) C(13) 1.231(13) yes
N(6) C(14) 1.480(10) yes
N(7) C(17) 1.341(11) yes
N(7) C(18) 1.335(13) yes
N(8) C(18) 1.340(9) yes
N(8) C(20) 1.388(11) yes
N(9) C(21) 1.268(11) yes
N(9) C(22) 1.454(10) yes
C(1) C(4) 1.342(12) yes
C(2) C(3) 1.512(15) yes
C(4) C(5) 1.444(14) yes
C(6) C(7) 1.628(18) yes
C(7) C(8) 1.47(2) yes
C(9) C(12) 1.369(15) yes
C(10) C(11) 1.459(13) yes
C(12) C(13) 1.465(12) yes
C(14) C(15) 1.493(15) yes
C(15) C(16) 1.489(15) yes
C(17) C(20) 1.355(13) yes
C(18) C(19) 1.476(12) yes
C(20) C(21) 1.439(10) yes
C(22) C(23) 1.492(16) yes
C(23) C(24) 1.502(16) yes
N(1) H(1) 0.950 no
N(4) H(2) 0.950 no
N(7) H(3) 0.950 no
C(1) H(4) 0.950 no
C(3) H(5) 0.950 no
C(3) H(6) 0.950 no
C(3) H(7) 0.950 no
C(5) H(8) 0.950 no
C(6) H(9) 0.950 no
C(6) H(10) 0.950 no
C(7) H(11) 0.950 no
C(7) H(12) 0.950 no
C(8) H(13) 0.950 no
C(8) H(14) 0.950 no
C(8) H(15) 0.950 no
C(9) H(16) 0.950 no
C(11) H(17) 0.950 no
C(11) H(18) 0.950 no
C(11) H(19) 0.950 no
C(13) H(20) 0.950 no
C(14) H(21) 0.950 no
C(14) H(22) 0.950 no
C(15) H(23) 0.950 no
C(15) H(24) 0.950 no
C(16) H(25) 0.950 no
C(16) H(26) 0.950 no
C(16) H(27) 0.950 no
C(17) H(28) 0.950 no
C(19) H(29) 0.950 no
C(19) H(30) 0.950 no
C(19) H(31) 0.950 no
C(21) H(32) 0.950 no
C(22) H(33) 0.950 no
C(22) H(34) 0.950 no
C(23) H(35) 0.950 no
C(23) H(36) 0.950 no
C(24) H(37) 0.950 no
C(24) H(38) 0.950 no
C(24) H(39) 0.950 no

loop_
_geom_contact_atom_site_label_1
_geom_contact_atom_site_label_2
_geom_contact_distance
_geom_contact_site_symmetry_2
Cl(1) N(1) 3.120(8) .
Cl(1) N(4) 3.113(8) 2_776
Cl(1) N(7) 3.134(7) 2_676
Cl(1) C(17) 3.517(11) 1_556
